data_4307017
loop_
_publ_author_name
'Jing Han'
'Masahiko Maekawa'
'Yusaku Suenaga'
'Hideaki Ebisu'
'Atsuhiro Nabei'
'Takayoshi Kuroda-Sowa'
'Megumu Munakata'

_publ_section_title
;
Photochromism of Novel Metal Coordination Polymers with
1,2-Bis(2'-methyl-5'-(carboxylic
acid)-3'-thienyl)perfluorocyclopentene in the Crystalline Phase
;
_journal_name_full 'Inorganic Chemistry'
_journal_page_first 3313
_journal_page_last 3321
_journal_paper_doi 10.1021/ic0615168
_journal_volume 46
_journal_year 2007
_chemical_formula_moiety 'C29 H18 F6 N2 O5 S2 Zn '
_chemical_formula_sum 'C29 H18 F6 N2 O5 S2 Zn'
_chemical_formula_weight 717.96
_space_group_IT_number 14
_symmetry_cell_setting monoclinic
_symmetry_Int_Tables_number 14
_symmetry_space_group_name_Hall '-P 2yn'
_symmetry_space_group_name_H-M 'P 1 21/n 1'
_audit_creation_date 'Wed Dec  1 18:35:09 2004'
_audit_creation_method 'by teXsan'
_cell_angle_alpha 90
_cell_angle_beta 110.892(7)
_cell_angle_gamma 90
_cell_formula_units_Z 4
_cell_length_a 15.47(1)
_cell_length_b 11.611(8)
_cell_length_c 17.05(1)
_cell_measurement_reflns_used 4369
_cell_measurement_temperature 150.2
_cell_measurement_theta_max 27.5
_cell_measurement_theta_min 3.0
_cell_volume 2861(3)
_computing_cell_refinement CRYSTALCLEAR
_computing_data_collection CRYSTALCLEAR
_computing_data_reduction 'teXsan Ver. 1.11'
_computing_publication_material 'teXsan Ver. 1.11'
_computing_structure_refinement SHELXL97
_computing_structure_solution SAPI91
_diffrn_detector_area_resol_mean 14.62
_diffrn_measured_fraction_theta_full 1.00
_diffrn_measured_fraction_theta_max 1.00
_diffrn_measurement_device_type 'Rigaku/MSC Mercury CCD'
_diffrn_measurement_method \w
_diffrn_radiation_type 'Mo K\a'
_diffrn_radiation_wavelength 0.7107
_diffrn_reflns_av_R_equivalents 0.128
_diffrn_reflns_limit_h_max 20
_diffrn_reflns_limit_h_min -19
_diffrn_reflns_limit_k_max 14
_diffrn_reflns_limit_k_min -15
_diffrn_reflns_limit_l_max 20
_diffrn_reflns_limit_l_min -22
_diffrn_reflns_number 22058
_diffrn_reflns_theta_full 27.48
_diffrn_reflns_theta_max 27.48
_exptl_absorpt_coefficient_mu 1.088
_exptl_absorpt_correction_T_max 1.000
_exptl_absorpt_correction_T_min 0.907
_exptl_absorpt_correction_type multi-scan
_exptl_absorpt_process_details '(Jacobson, 1998)'
_exptl_crystal_colour Colorless
_exptl_crystal_density_diffrn 1.667
_exptl_crystal_density_method 'not measured'
_exptl_crystal_description Platelet
_exptl_crystal_F_000 1448.0
_exptl_crystal_size_max 0.200
_exptl_crystal_size_mid 0.150
_exptl_crystal_size_min 0.030
_refine_diff_density_max 1.41
_refine_diff_density_min -0.54
_refine_ls_extinction_coef 0.0000
_refine_ls_extinction_expression Fc^*^=kFc[1+0.001xFc^2^\l^3^/sin(2\q)]^-1/4^
_refine_ls_extinction_method SHELXL
_refine_ls_goodness_of_fit_ref 1.162
_refine_ls_hydrogen_treatment noref
_refine_ls_number_parameters 406
_refine_ls_number_reflns 4258
_refine_ls_R_factor_gt 0.1122
_refine_ls_shift/su_max 0.0000
_refine_ls_structure_factor_coef Fsqd
_refine_ls_weighting_details 'w = 1/[\s^2^(Fo^2^) + (0.0337P)^2^+22.5350P] where P=(Fo^2^+2Fc^2^)/3'
_refine_ls_weighting_scheme calc
_refine_ls_wR_factor_ref 0.2021
_reflns_number_gt 4258
_reflns_number_total 6448
_reflns_threshold_expression >2.0sigma(I)
_cod_data_source_file ic0615168si20061124_045017.cif
_cod_data_source_block '_[Zn(BM-5-CATP)(phen)(H2O)]'
_cod_original_sg_symbol_H-M 'P 21/n'
_cod_original_formula_sum 'C29 H18 F6 N2 O5 S2 Zn '
_cod_database_code 4307017

loop_
_symmetry_equiv_pos_as_xyz
x,y,z
1/2-x,1/2+y,1/2-z
-x,-y,-z
1/2+x,1/2-y,1/2+z

loop_
_atom_site_label
_atom_site_type_symbol
_atom_site_fract_x
_atom_site_fract_y
_atom_site_fract_z
_atom_site_U_iso_or_equiv
_atom_site_adp_type
_atom_site_occupancy
_atom_site_calc_flag
_atom_site_refinement_flags
_atom_site_disorder_assembly
_atom_site_disorder_group
Zn(1) Zn 0.69015(6) 0.46857(8) 0.73629(6) 0.0158(2) Uani 1.00 d . . .
S(1) S 0.6470(1) 0.7468(2) 0.9326(1) 0.0219(5) Uani 1.00 d . . .
S(2) S 0.3748(1) 0.7908(2) 1.1177(1) 0.0262(5) Uani 1.00 d . . .
F(1) F 0.6653(4) 0.6535(5) 1.3427(3) 0.041(1) Uani 1.00 d . . .
F(2) F 0.6851(4) 0.8371(5) 1.3588(3) 0.040(1) Uani 1.00 d . . .
F(3) F 0.8461(4) 0.6677(5) 1.3952(3) 0.041(1) Uani 1.00 d . . .
F(4) F 0.8417(4) 0.8312(5) 1.3345(3) 0.042(1) Uani 1.00 d . . .
F(5) F 0.8689(3) 0.6936(6) 1.2255(3) 0.047(2) Uani 1.00 d . . .
F(6) F 0.7901(4) 0.5547(5) 1.2522(3) 0.044(1) Uani 1.00 d . . .
O(1) O 0.6966(4) 0.5617(4) 0.8385(3) 0.018(1) Uani 1.00 d . . .
O(2) O 0.7729(4) 0.4492(5) 0.9483(3) 0.027(1) Uani 1.00 d . . .
O(3) O 0.2807(3) 0.9634(5) 1.1896(3) 0.019(1) Uani 1.00 d . . .
O(4) O 0.4080(4) 1.0624(5) 1.2645(4) 0.027(1) Uani 1.00 d . . .
O(5) O 0.7789(4) 0.3448(5) 0.8122(3) 0.021(1) Uani 1.00 d . . .
N(1) N 0.5688(4) 0.5613(5) 0.6725(4) 0.018(1) Uani 1.00 d . . .
N(2) N 0.6079(4) 0.3390(5) 0.6583(4) 0.015(1) Uani 1.00 d . . .
C(1) C 0.6487(5) 0.7578(7) 1.2189(5) 0.019(2) Uani 1.00 d . . .
C(2) C 0.6965(6) 0.7473(7) 1.3139(5) 0.021(2) Uani 1.00 d . . .
C(3) C 0.7977(6) 0.7284(8) 1.3270(5) 0.031(2) Uani 1.00 d . . .
C(4) C 0.7932(6) 0.6735(9) 1.2449(5) 0.031(2) Uani 1.00 d . . .
C(5) C 0.7048(5) 0.7164(7) 1.1799(5) 0.018(2) Uani 1.00 d . . .
C(6) C 0.6475(5) 0.7902(7) 1.0298(5) 0.019(2) Uani 1.00 d . . .
C(7) C 0.6902(5) 0.7095(7) 1.0897(5) 0.019(2) Uani 1.00 d . . .
C(8) C 0.7246(5) 0.6128(7) 1.0566(5) 0.018(2) Uani 1.00 d . . .
C(9) C 0.7050(5) 0.6217(7) 0.9720(5) 0.017(2) Uani 1.00 d . . .
C(10) C 0.6085(7) 0.9037(7) 1.0386(6) 0.031(2) Uani 1.00 d . . .
C(11) C 0.7271(5) 0.5363(8) 0.9165(5) 0.021(2) Uani 1.00 d . . .
C(12) C 0.4808(6) 0.7307(7) 1.1305(5) 0.022(2) Uani 1.00 d . . .
C(13) C 0.5515(5) 0.7932(7) 1.1882(5) 0.019(2) Uani 1.00 d . . .
C(14) C 0.5180(5) 0.8885(7) 1.2198(5) 0.018(2) Uani 1.00 d . . .
C(15) C 0.4241(5) 0.8989(7) 1.1881(5) 0.018(2) Uani 1.00 d . . .
C(16) C 0.4859(6) 0.6240(9) 1.0842(7) 0.042(3) Uani 1.00 d . . .
C(17) C 0.3673(5) 0.9827(7) 1.2155(5) 0.019(2) Uani 1.00 d . . .
C(18) C 0.5511(6) 0.6722(7) 0.6793(5) 0.021(2) Uani 1.00 d . . .
C(19) C 0.4699(6) 0.7251(7) 0.6277(5) 0.024(2) Uani 1.00 d . . .
C(20) C 0.4036(5) 0.6623(7) 0.5692(5) 0.021(2) Uani 1.00 d . . .
C(21) C 0.5027(5) 0.4975(6) 0.6123(5) 0.017(2) Uani 1.00 d . . .
C(22) C 0.4181(5) 0.5446(7) 0.5602(5) 0.019(2) Uani 1.00 d . . .
C(23) C 0.3533(5) 0.4693(8) 0.4993(5) 0.022(2) Uani 1.00 d . . .
C(24) C 0.3724(6) 0.3583(8) 0.4945(5) 0.023(2) Uani 1.00 d . . .
C(25) C 0.5228(5) 0.3777(7) 0.6057(5) 0.020(2) Uani 1.00 d . . .
C(26) C 0.4581(5) 0.3072(7) 0.5488(5) 0.018(2) Uani 1.00 d . . .
C(27) C 0.4799(6) 0.1899(8) 0.5459(5) 0.026(2) Uani 1.00 d . . .
C(28) C 0.5665(6) 0.1525(7) 0.5979(5) 0.026(2) Uani 1.00 d . . .
C(29) C 0.6284(6) 0.2292(7) 0.6521(5) 0.023(2) Uani 1.00 d . . .
H(1) H 0.7571 0.5500 1.0898 0.0213 Uiso 1.00 calc . . .
H(2) H 0.6559 0.9510 1.0751 0.0375 Uiso 1.00 calc . . .
H(3) H 0.5611 0.8936 1.0613 0.0375 Uiso 1.00 calc . . .
H(4) H 0.5833 0.9394 0.9851 0.0375 Uiso 1.00 calc . . .
H(5) H 0.5573 0.9408 1.2596 0.0218 Uiso 1.00 calc . . .
H(6) H 0.5130 0.5640 1.1231 0.0508 Uiso 1.00 calc . . .
H(7) H 0.5226 0.6378 1.0508 0.0508 Uiso 1.00 calc . . .
H(8) H 0.4253 0.6019 1.0490 0.0508 Uiso 1.00 calc . . .
H(9) H 0.5956 0.7172 0.7210 0.0247 Uiso 1.00 calc . . .
H(10) H 0.4608 0.8051 0.6333 0.0287 Uiso 1.00 calc . . .
H(11) H 0.3477 0.6979 0.5347 0.0254 Uiso 1.00 calc . . .
H(12) H 0.2963 0.4997 0.4622 0.0260 Uiso 1.00 calc . . .
H(13) H 0.3284 0.3112 0.4541 0.0275 Uiso 1.00 calc . . .
H(14) H 0.4365 0.1379 0.5095 0.0307 Uiso 1.00 calc . . .
H(15) H 0.5836 0.0742 0.5965 0.0316 Uiso 1.00 calc . . .
H(16) H 0.6879 0.2019 0.6860 0.0273 Uiso 1.00 calc . . .
H(17) H 0.8183 0.3692 0.7968 0.0246 Uiso 1.00 calc . . .
H(18) H 0.7936 0.3714 0.8683 0.0246 Uiso 1.00 calc . . .

loop_
_atom_site_aniso_label
_atom_site_aniso_U_11
_atom_site_aniso_U_22
_atom_site_aniso_U_33
_atom_site_aniso_U_12
_atom_site_aniso_U_13
_atom_site_aniso_U_23
Zn(1) 0.0154(4) 0.0159(4) 0.0166(5) 0.0000(4) 0.0061(4) -0.0009(4)
S(1) 0.026(1) 0.022(1) 0.016(1) 0.0059(9) 0.0055(9) 0.0038(9)
S(2) 0.018(1) 0.033(1) 0.029(1) -0.0026(9) 0.0105(9) -0.0110(10)
F(1) 0.049(3) 0.047(4) 0.037(3) -0.005(3) 0.030(3) 0.010(3)
F(2) 0.041(3) 0.053(4) 0.024(3) 0.017(3) 0.009(2) -0.015(3)
F(3) 0.050(3) 0.057(4) 0.012(3) 0.026(3) 0.006(2) 0.010(2)
F(4) 0.030(3) 0.045(3) 0.044(3) -0.009(3) 0.003(3) -0.003(3)
F(5) 0.019(3) 0.092(5) 0.028(3) 0.012(3) 0.007(2) 0.010(3)
F(6) 0.066(4) 0.034(3) 0.031(3) 0.028(3) 0.015(3) 0.008(3)
O(1) 0.027(3) 0.016(3) 0.009(3) 0.004(2) 0.004(2) -0.005(2)
O(2) 0.040(4) 0.021(3) 0.019(3) 0.012(3) 0.010(3) 0.002(2)
O(3) 0.016(3) 0.028(3) 0.014(3) 0.002(3) 0.006(2) -0.003(2)
O(4) 0.019(3) 0.028(3) 0.035(4) 0.000(2) 0.011(3) -0.002(3)
O(5) 0.018(3) 0.022(3) 0.024(3) -0.001(2) 0.009(2) -0.004(2)
N(1) 0.018(3) 0.019(4) 0.018(4) 0.000(3) 0.006(3) -0.002(3)
N(2) 0.017(3) 0.011(3) 0.018(3) -0.004(3) 0.005(3) -0.003(3)
C(1) 0.015(4) 0.021(4) 0.021(4) -0.003(3) 0.008(3) -0.007(3)
C(2) 0.028(5) 0.022(4) 0.021(4) 0.004(4) 0.016(4) -0.001(4)
C(3) 0.027(5) 0.045(6) 0.020(5) -0.005(4) 0.004(4) 0.000(4)
C(4) 0.021(5) 0.053(6) 0.021(5) 0.009(4) 0.009(4) 0.003(4)
C(5) 0.016(4) 0.019(4) 0.020(4) 0.003(3) 0.009(3) -0.002(3)
C(6) 0.021(4) 0.018(4) 0.019(4) 0.000(3) 0.007(3) -0.004(3)
C(7) 0.018(4) 0.023(4) 0.012(4) 0.003(3) -0.001(3) 0.003(3)
C(8) 0.021(4) 0.016(4) 0.021(4) 0.003(3) 0.012(4) 0.004(3)
C(9) 0.013(4) 0.019(4) 0.020(4) -0.001(3) 0.007(3) 0.003(3)
C(10) 0.047(6) 0.021(5) 0.028(5) 0.012(4) 0.016(4) 0.002(4)
C(11) 0.014(4) 0.030(5) 0.020(4) -0.003(4) 0.008(3) -0.003(4)
C(12) 0.026(5) 0.018(4) 0.027(5) 0.001(3) 0.015(4) -0.002(4)
C(13) 0.018(4) 0.022(4) 0.019(4) -0.001(3) 0.009(4) -0.001(3)
C(14) 0.014(4) 0.021(4) 0.025(4) 0.000(3) 0.014(4) -0.004(3)
C(15) 0.017(4) 0.019(4) 0.020(4) -0.003(3) 0.009(4) -0.005(3)
C(16) 0.030(5) 0.037(6) 0.066(7) -0.010(4) 0.024(5) -0.028(5)
C(17) 0.022(4) 0.022(4) 0.019(4) 0.003(4) 0.013(4) 0.001(4)
C(18) 0.026(5) 0.015(4) 0.025(5) 0.001(3) 0.014(4) 0.000(3)
C(19) 0.029(5) 0.019(4) 0.029(5) 0.006(4) 0.017(4) -0.005(4)
C(20) 0.016(4) 0.027(5) 0.021(4) 0.006(3) 0.008(4) 0.009(4)
C(21) 0.013(4) 0.022(4) 0.013(4) -0.006(3) 0.003(3) 0.005(3)
C(22) 0.017(4) 0.024(4) 0.017(4) 0.005(3) 0.008(3) -0.001(3)
C(23) 0.012(4) 0.035(5) 0.015(4) 0.005(4) 0.002(3) 0.004(4)
C(24) 0.022(4) 0.036(5) 0.011(4) -0.007(4) 0.007(4) -0.001(4)
C(25) 0.015(4) 0.033(5) 0.010(4) 0.001(4) 0.004(3) -0.002(3)
C(26) 0.020(4) 0.017(4) 0.023(4) -0.003(3) 0.014(4) -0.003(3)
C(27) 0.024(5) 0.035(5) 0.021(5) -0.007(4) 0.012(4) -0.007(4)
C(28) 0.035(5) 0.013(4) 0.029(5) 0.002(4) 0.008(4) -0.003(4)
C(29) 0.026(5) 0.019(4) 0.025(5) 0.007(3) 0.012(4) 0.001(4)

loop_
_atom_type_symbol
_atom_type_description
_atom_type_scat_dispersion_real
_atom_type_scat_dispersion_imag
_atom_type_scat_source
C C 0.003 0.002
;International Tables for Crystallography
(1992, Vol. C, Tables 4.2.6.8 and 6.1.1.4)
;
H H 0.000 0.000
;International Tables for Crystallography
(1992, Vol. C, Table 6.1.1.4)
;
F F 0.017 0.010
;International Tables for Crystallography
(1992, Vol. C, Tables 4.2.6.8 and 6.1.1.4)
;
N N 0.006 0.003
;International Tables for Crystallography
(1992, Vol. C, Tables 4.2.6.8 and 6.1.1.4)
;
O O 0.011 0.006
;International Tables for Crystallography
(1992, Vol. C, Tables 4.2.6.8 and 6.1.1.4)
;
S S 0.125 0.123
;International Tables for Crystallography
(1992, Vol. C, Tables 4.2.6.8 and 6.1.1.4)
;
Zn Zn 0.284 1.430
;International Tables for Crystallography
(1992, Vol. C, Tables 4.2.6.8 and 6.1.1.4)
;

loop_
_geom_angle_atom_site_label_1
_geom_angle_atom_site_label_2
_geom_angle_atom_site_label_3
_geom_angle
_geom_angle_site_symmetry_1
_geom_angle_site_symmetry_2
_geom_angle_site_symmetry_3
_geom_angle_publ_flag
O(1) Zn(1) O(3) 107.8(2) . . 4_564 yes
O(1) Zn(1) O(5) 90.8(2) . . . yes
O(1) Zn(1) N(1) 86.1(2) . . . yes
O(1) Zn(1) N(2) 139.3(3) . . . yes
O(3) Zn(1) O(5) 96.9(2) 4_564 . . yes
O(3) Zn(1) N(1) 102.4(3) 4_564 . . yes
O(3) Zn(1) N(2) 112.4(3) 4_564 . . yes
O(5) Zn(1) N(1) 160.5(3) . . . yes
O(5) Zn(1) N(2) 90.9(2) . . . yes
N(1) Zn(1) N(2) 79.2(2) . . . yes
C(6) S(1) C(9) 92.8(4) . . . yes
C(12) S(2) C(15) 92.4(4) . . . yes
Zn(1) O(1) C(11) 131.3(5) . . . yes
Zn(1) O(3) C(17) 126.2(5) 4_465 . . yes
Zn(1) O(5) H(17) 87.9 . . . no
Zn(1) O(5) H(18) 105.6 . . . no
H(17) O(5) H(18) 106.2 . . . no
Zn(1) N(1) C(18) 128.7(5) . . . yes
Zn(1) N(1) C(21) 113.5(5) . . . yes
C(18) N(1) C(21) 117.6(6) . . . yes
Zn(1) N(2) C(25) 113.5(5) . . . yes
Zn(1) N(2) C(29) 129.0(5) . . . yes
C(25) N(2) C(29) 117.5(6) . . . yes
C(2) C(1) C(5) 109.8(6) . . . yes
C(2) C(1) C(13) 116.8(8) . . . yes
C(5) C(1) C(13) 132.8(7) . . . yes
F(1) C(2) F(2) 106.4(8) . . . yes
F(1) C(2) C(1) 110.4(6) . . . yes
F(1) C(2) C(3) 108.3(7) . . . yes
F(2) C(2) C(1) 115.5(6) . . . yes
F(2) C(2) C(3) 111.6(6) . . . yes
C(1) C(2) C(3) 104.6(8) . . . yes
F(3) C(3) F(4) 106.0(6) . . . yes
F(3) C(3) C(2) 115.6(8) . . . yes
F(3) C(3) C(4) 114.1(8) . . . yes
F(4) C(3) C(2) 110.0(7) . . . yes
F(4) C(3) C(4) 108.2(8) . . . yes
C(2) C(3) C(4) 102.7(6) . . . yes
F(5) C(4) F(6) 104.8(8) . . . yes
F(5) C(4) C(3) 113.3(7) . . . yes
F(5) C(4) C(5) 113.8(8) . . . yes
F(6) C(4) C(3) 109.1(8) . . . yes
F(6) C(4) C(5) 110.1(6) . . . yes
C(3) C(4) C(5) 105.7(8) . . . yes
C(1) C(5) C(4) 109.2(7) . . . yes
C(1) C(5) C(7) 130.0(7) . . . yes
C(4) C(5) C(7) 120.7(8) . . . yes
S(1) C(6) C(7) 110.6(6) . . . yes
S(1) C(6) C(10) 119.6(6) . . . yes
C(7) C(6) C(10) 129.8(8) . . . yes
C(5) C(7) C(6) 126.4(8) . . . yes
C(5) C(7) C(8) 120.7(7) . . . yes
C(6) C(7) C(8) 112.9(7) . . . yes
C(7) C(8) C(9) 112.3(7) . . . yes
C(7) C(8) H(1) 123.8 . . . no
C(9) C(8) H(1) 123.8 . . . no
S(1) C(9) C(8) 111.4(6) . . . yes
S(1) C(9) C(11) 121.4(6) . . . yes
C(8) C(9) C(11) 127.1(7) . . . yes
C(6) C(10) H(2) 109.5 . . . no
C(6) C(10) H(3) 109.5 . . . no
C(6) C(10) H(4) 109.5 . . . no
H(2) C(10) H(3) 109.5 . . . no
H(2) C(10) H(4) 109.5 . . . no
H(3) C(10) H(4) 109.5 . . . no
O(1) C(11) O(2) 125.6(8) . . . yes
O(1) C(11) C(9) 115.1(7) . . . yes
O(2) C(11) C(9) 119.3(7) . . . yes
S(2) C(12) C(13) 110.7(6) . . . yes
S(2) C(12) C(16) 119.9(6) . . . yes
C(13) C(12) C(16) 129.4(8) . . . yes
C(1) C(13) C(12) 123.9(8) . . . yes
C(1) C(13) C(14) 123.7(6) . . . yes
C(12) C(13) C(14) 112.2(7) . . . yes
C(13) C(14) C(15) 113.8(7) . . . yes
C(13) C(14) H(5) 123.1 . . . no
C(15) C(14) H(5) 123.1 . . . no
S(2) C(15) C(14) 111.0(6) . . . yes
S(2) C(15) C(17) 122.0(5) . . . yes
C(14) C(15) C(17) 126.6(7) . . . yes
C(12) C(16) H(6) 109.5 . . . no
C(12) C(16) H(7) 109.5 . . . no
C(12) C(16) H(8) 109.5 . . . no
H(6) C(16) H(7) 109.5 . . . no
H(6) C(16) H(8) 109.5 . . . no
H(7) C(16) H(8) 109.5 . . . no
O(3) C(17) O(4) 125.3(8) . . . yes
O(3) C(17) C(15) 116.2(7) . . . yes
O(4) C(17) C(15) 118.4(7) . . . yes
N(1) C(18) C(19) 122.6(7) . . . yes
N(1) C(18) H(9) 118.7 . . . no
C(19) C(18) H(9) 118.7 . . . no
C(18) C(19) C(20) 120.1(7) . . . yes
C(18) C(19) H(10) 119.9 . . . no
C(20) C(19) H(10) 120.0 . . . no
C(19) C(20) C(22) 119.6(7) . . . yes
C(19) C(20) H(11) 120.2 . . . no
C(22) C(20) H(11) 120.2 . . . no
N(1) C(21) C(22) 122.6(7) . . . yes
N(1) C(21) C(25) 117.0(6) . . . yes
C(22) C(21) C(25) 120.4(6) . . . yes
C(20) C(22) C(21) 117.4(6) . . . yes
C(20) C(22) C(23) 124.6(6) . . . yes
C(21) C(22) C(23) 118.0(7) . . . yes
C(22) C(23) C(24) 121.0(6) . . . yes
C(22) C(23) H(12) 119.5 . . . no
C(24) C(23) H(12) 119.5 . . . no
C(23) C(24) C(26) 122.1(7) . . . yes
C(23) C(24) H(13) 118.9 . . . no
C(26) C(24) H(13) 118.9 . . . no
N(2) C(25) C(21) 116.6(6) . . . yes
N(2) C(25) C(26) 123.2(7) . . . yes
C(21) C(25) C(26) 120.2(6) . . . yes
C(24) C(26) C(25) 118.3(7) . . . yes
C(24) C(26) C(27) 123.4(7) . . . yes
C(25) C(26) C(27) 118.3(7) . . . yes
C(26) C(27) C(28) 118.0(7) . . . yes
C(26) C(27) H(14) 121.0 . . . no
C(28) C(27) H(14) 121.0 . . . no
C(27) C(28) C(29) 120.2(8) . . . yes
C(27) C(28) H(15) 119.9 . . . no
C(29) C(28) H(15) 119.9 . . . no
N(2) C(29) C(28) 122.8(7) . . . yes
N(2) C(29) H(16) 118.6 . . . no
C(28) C(29) H(16) 118.6 . . . no

loop_
_geom_bond_atom_site_label_1
_geom_bond_atom_site_label_2
_geom_bond_distance
_geom_bond_site_symmetry_1
_geom_bond_site_symmetry_2
_geom_bond_publ_flag
Zn(1) O(1) 2.023(5) . . yes
Zn(1) O(3) 2.004(6) . 4_564 yes
Zn(1) O(5) 2.087(5) . . yes
Zn(1) N(1) 2.100(6) . . yes
Zn(1) N(2) 2.108(6) . . yes
S(1) C(6) 1.728(9) . . yes
S(1) C(9) 1.714(8) . . yes
S(2) C(12) 1.724(9) . . yes
S(2) C(15) 1.716(8) . . yes
F(1) C(2) 1.35(1) . . yes
F(2) C(2) 1.34(1) . . yes
F(3) C(3) 1.337(10) . . yes
F(4) C(3) 1.36(1) . . yes
F(5) C(4) 1.35(1) . . yes
F(6) C(4) 1.39(1) . . yes
O(1) C(11) 1.277(9) . . yes
O(2) C(11) 1.243(10) . . yes
O(3) C(17) 1.273(9) . . yes
O(4) C(17) 1.255(9) . . yes
O(5) H(17) 0.797 . . no
O(5) H(18) 0.951 . . no
N(1) C(18) 1.33(1) . . yes
N(1) C(21) 1.379(9) . . yes
N(2) C(25) 1.378(9) . . yes
N(2) C(29) 1.33(1) . . yes
C(1) C(2) 1.53(1) . . yes
C(1) C(5) 1.36(1) . . yes
C(1) C(13) 1.46(1) . . yes
C(2) C(3) 1.52(1) . . yes
C(3) C(4) 1.52(1) . . yes
C(4) C(5) 1.50(1) . . yes
C(5) C(7) 1.48(1) . . yes
C(6) C(7) 1.37(1) . . yes
C(6) C(10) 1.48(1) . . yes
C(7) C(8) 1.44(1) . . yes
C(8) C(9) 1.37(1) . . yes
C(8) H(1) 0.950 . . no
C(9) C(11) 1.49(1) . . yes
C(10) H(2) 0.950 . . no
C(10) H(3) 0.950 . . no
C(10) H(4) 0.950 . . no
C(12) C(13) 1.39(1) . . yes
C(12) C(16) 1.49(1) . . yes
C(13) C(14) 1.41(1) . . yes
C(14) C(15) 1.36(1) . . yes
C(14) H(5) 0.950 . . no
C(15) C(17) 1.49(1) . . yes
C(16) H(6) 0.950 . . no
C(16) H(7) 0.950 . . no
C(16) H(8) 0.950 . . no
C(18) C(19) 1.39(1) . . yes
C(18) H(9) 0.950 . . no
C(19) C(20) 1.36(1) . . yes
C(19) H(10) 0.950 . . no
C(20) C(22) 1.40(1) . . yes
C(20) H(11) 0.950 . . no
C(21) C(22) 1.403(10) . . yes
C(21) C(25) 1.44(1) . . yes
C(22) C(23) 1.45(1) . . yes
C(23) C(24) 1.33(1) . . yes
C(23) H(12) 0.950 . . no
C(24) C(26) 1.45(1) . . yes
C(24) H(13) 0.950 . . no
C(25) C(26) 1.39(1) . . yes
C(26) C(27) 1.41(1) . . yes
C(27) C(28) 1.39(1) . . yes
C(27) H(14) 0.950 . . no
C(28) C(29) 1.39(1) . . yes
C(28) H(15) 0.950 . . no
C(29) H(16) 0.950 . . no

loop_
_geom_contact_atom_site_label_1
_geom_contact_atom_site_label_2
_geom_contact_distance
_geom_contact_site_symmetry_1
_geom_contact_site_symmetry_2
_geom_contact_publ_flag
S(2) O(5) 3.403(7) . 3_667 ?
S(2) O(2) 3.525(6) . 3_667 ?
F(1) C(24) 3.04(1) . 3_667 ?
F(1) C(26) 3.13(1) . 3_667 ?
F(1) C(23) 3.15(1) . 3_667 ?
F(1) C(25) 3.35(1) . 3_667 ?
F(1) C(22) 3.35(1) . 3_667 ?
F(1) C(21) 3.44(1) . 3_667 ?
F(2) F(6) 3.260(8) . 2_657 ?
F(2) O(2) 3.377(8) . 2_657 ?
F(2) C(27) 3.49(1) . 3_667 ?
F(2) C(26) 3.56(1) . 3_667 ?
F(2) C(8) 3.583(9) . 2_657 ?
F(3) C(10) 3.26(1) . 2_647 ?
F(4) F(6) 3.305(7) . 2_657 ?
F(5) C(19) 2.82(1) . 4_565 ?
F(5) C(20) 3.35(1) . 4_565 ?
F(5) C(18) 3.55(1) . 4_565 ?
F(6) C(14) 3.428(10) . 2_647 ?
F(6) C(1) 3.563(9) . 2_647 ?
O(1) C(29) 3.29(1) . 2_656 ?
O(1) C(28) 3.59(1) . 2_656 ?
O(2) C(27) 3.440(10) . 4_555 ?
O(3) O(5) 3.061(8) . 4_465 ?
O(3) C(23) 3.147(8) . 2_556 ?
O(3) N(1) 3.199(9) . 4_465 ?
O(3) C(29) 3.400(9) . 3_667 ?
O(3) C(24) 3.412(8) . 2_556 ?
O(3) N(2) 3.417(8) . 4_465 ?
O(4) O(5) 2.641(9) . 4_465 ?
O(4) C(18) 3.221(10) . 3_677 ?
O(4) C(19) 3.249(9) . 3_677 ?
O(4) C(28) 3.35(1) . 3_667 ?
O(5) C(18) 3.27(1) . 2_646 ?
N(1) C(24) 3.41(1) . 3_666 ?
N(1) C(23) 3.56(1) . 3_666 ?
C(11) C(28) 3.56(1) . 2_656 ?
C(15) C(29) 3.45(1) . 3_667 ?
C(17) C(29) 3.32(1) . 3_667 ?
C(17) C(28) 3.36(1) . 3_667 ?
C(18) C(24) 3.58(1) . 3_666 ?
C(19) C(27) 3.46(1) . 3_666 ?
C(19) C(26) 3.58(1) . 3_666 ?
C(20) C(26) 3.44(1) . 3_666 ?
C(20) C(27) 3.55(1) . 3_666 ?
C(20) C(25) 3.58(1) . 3_666 ?
C(21) C(23) 3.43(1) . 3_666 ?
C(21) C(24) 3.52(1) . 3_666 ?
C(21) C(22) 3.60(1) . 3_666 ?
C(22) C(25) 3.39(1) . 3_666 ?
C(22) C(26) 3.55(1) . 3_666 ?
C(23) C(25) 3.53(1) . 3_666 ?
